data_7204496
loop_
_publ_author_name
'Carey, Kieran A.'
'Clegg, William'
'Elsegood, Mark R. J.'
'Golding, Bernard T.'
'Stuart Hill, M. N.'
'Maskill, Howard'

_publ_section_title
;
 Synthesis of highly hindered oxepins and an azepine from bis-trityl
 carbenium ions: structural characterisation by NMR and X-ray
 crystallography
;
_journal_issue 23
_journal_name_full 'Journal of the Chemical Society, Perkin Transactions 1'
_journal_page_first 2673
_journal_paper_doi 10.1039/b207108h
_journal_year 2002
_chemical_formula_sum 'C42 H36 O5'
_chemical_formula_weight 620.71
_chemical_name_systematic
;
?
;
_space_group_IT_number 5
_symmetry_cell_setting monoclinic
_symmetry_space_group_name_Hall 'I 2y'
_symmetry_space_group_name_H-M 'I 1 2 1'
_atom_sites_solution_hydrogens geom
_atom_sites_solution_primary direct
_atom_sites_solution_secondary 'all non-H atoms found by direct methods'
_audit_creation_method SHELXL
_cell_angle_alpha 90.00
_cell_angle_beta 91.24(2)
_cell_angle_gamma 90.00
_cell_formula_units_Z 2
_cell_length_a 9.656(3)
_cell_length_b 9.089(3)
_cell_length_c 18.142(6)
_cell_measurement_reflns_used 34
_cell_measurement_temperature 160(2)
_cell_measurement_theta_max 24.95
_cell_measurement_theta_min 21.18
_cell_volume 1591.8(9)
_computing_cell_refinement 'Stoe DIF4'
_computing_data_collection 'Stoe DIF4'
_computing_data_reduction 'local programs'
_computing_molecular_graphics 'Siemens SHELXTL'
_computing_publication_material 'SHELXTL and local programs'
_computing_structure_refinement 'Siemens SHELXTL'
_computing_structure_solution 'Siemens SHELXTL'
_diffrn_ambient_temperature 160(2)
_diffrn_measurement_device 'Stoe-Siemens diffractometer'
_diffrn_measurement_method '\w/\q scans with on-line profile fitting'
_diffrn_radiation_monochromator graphite
_diffrn_radiation_source 'fine-focus sealed tube'
_diffrn_radiation_type CuK\a
_diffrn_radiation_wavelength 1.54184
_diffrn_reflns_av_R_equivalents 0.0250
_diffrn_reflns_av_sigmaI/netI 0.0339
_diffrn_reflns_limit_h_max 11
_diffrn_reflns_limit_h_min -11
_diffrn_reflns_limit_k_max 10
_diffrn_reflns_limit_k_min -10
_diffrn_reflns_limit_l_max 20
_diffrn_reflns_limit_l_min -20
_diffrn_reflns_number 5382
_diffrn_reflns_theta_max 65.01
_diffrn_reflns_theta_min 4.88
_diffrn_standards_decay_% 0
_diffrn_standards_interval_time 60
_diffrn_standards_number 5
_exptl_absorpt_coefficient_mu 0.668
_exptl_absorpt_correction_type none
_exptl_crystal_colour colourless
_exptl_crystal_density_diffrn 1.295
_exptl_crystal_description block
_exptl_crystal_F_000 656
_exptl_crystal_size_max 0.40
_exptl_crystal_size_mid 0.33
_exptl_crystal_size_min 0.23
_refine_diff_density_max 0.130
_refine_diff_density_min -0.119
_refine_diff_density_rms 0.025
_refine_ls_abs_structure_details 'Flack H D (1983), Acta Cryst. A39, 876-881'
_refine_ls_abs_structure_Flack 0.06(15)
_refine_ls_extinction_coef 0.0046(2)
_refine_ls_extinction_expression Fc^*^=kFc[1+0.001xFc^2^\l^3^/sin(2\q)]^-1/4^
_refine_ls_extinction_method SHELXL
_refine_ls_goodness_of_fit_all 1.027
_refine_ls_goodness_of_fit_obs 1.027
_refine_ls_matrix_type full
_refine_ls_number_parameters 216
_refine_ls_number_reflns 2680
_refine_ls_number_restraints 1
_refine_ls_restrained_S_all 1.027
_refine_ls_restrained_S_obs 1.027
_refine_ls_R_factor_all 0.0249
_refine_ls_R_factor_obs 0.0245
_refine_ls_shift/esd_max 0.000
_refine_ls_shift/esd_mean 0.000
_refine_ls_structure_factor_coef Fsqd
_refine_ls_weighting_details 'w=1/[\s^2^(Fo^2^)+(0.0270P)^2^+0.4877P] where P=(Fo^2^+2Fc^2^)/3'
_refine_ls_weighting_scheme calc
_refine_ls_wR_factor_all 0.0646
_refine_ls_wR_factor_obs 0.0642
_reflns_number_observed 2646
_reflns_number_total 2680
_reflns_observed_criterion >2sigma(I)
_cod_data_source_file b207108h.txt
_cod_data_source_block hm7
_cod_depositor_comments
;
The following automatic conversions were performed:

'_refine_ls_weighting_scheme' value 'calc
w=1/[\s^2^(Fo^2^)+(0.0270P)^2^+0.4877P] where P=(Fo^2^+2Fc^2^)/3' was
changed to 'calc'. New tag '_refine_ls_weighting_details' was
created. The value of the new tag was set to
'w=1/[\s^2^(Fo^2^)+(0.0270P)^2^+0.4877P] where P=(Fo^2^+2Fc^2^)/3'.

Automatic conversion script
Id: cif_fix_values 3143 2015-03-26 13:38:13Z robertas 
;
_cod_original_sg_symbol_H-M I2
_cod_database_code 7204496

loop_
_symmetry_equiv_pos_as_xyz
'x, y, z'
'-x, y, -z'
'x+1/2, y+1/2, z+1/2'
'-x+1/2, y+1/2, -z+1/2'

loop_
_atom_site_aniso_label
_atom_site_aniso_U_11
_atom_site_aniso_U_22
_atom_site_aniso_U_33
_atom_site_aniso_U_23
_atom_site_aniso_U_13
_atom_site_aniso_U_12
C1 0.0173(6) 0.0205(6) 0.0256(7) -0.0024(5) 0.0005(5) 0.0021(5)
O1 0.0150(5) 0.0178(6) 0.0296(7) 0.000 0.0016(5) 0.000
C2 0.0195(6) 0.0224(7) 0.0305(7) -0.0041(5) -0.0073(5) 0.0063(5)
C3 0.0257(6) 0.0376(8) 0.0319(8) -0.0095(6) -0.0060(5) 0.0111(6)
C4 0.0332(8) 0.0569(11) 0.0422(8) -0.0248(9) -0.0120(7) 0.0157(8)
C5 0.0316(8) 0.0401(9) 0.0688(12) -0.0321(9) -0.0171(8) 0.0106(7)
C6 0.0246(6) 0.0231(7) 0.0695(11) -0.0158(7) -0.0121(7) 0.0059(6)
C7 0.0190(6) 0.0198(6) 0.0457(8) -0.0042(6) -0.0102(5) 0.0064(5)
C8 0.0171(6) 0.0195(6) 0.0247(7) 0.0010(5) 0.0007(5) -0.0046(5)
C9 0.0187(6) 0.0204(6) 0.0278(7) -0.0014(5) 0.0024(5) -0.0018(5)
C10 0.0250(6) 0.0257(6) 0.0244(7) -0.0037(5) 0.0022(5) -0.0044(5)
C11 0.0203(6) 0.0254(7) 0.0242(7) 0.0025(5) -0.0024(5) -0.0056(5)
C12 0.0193(6) 0.0201(6) 0.0300(7) 0.0017(5) -0.0018(5) -0.0013(5)
C13 0.0203(6) 0.0218(7) 0.0251(6) -0.0033(5) 0.0009(5) -0.0012(5)
O2 0.0342(5) 0.0348(5) 0.0268(5) 0.0008(4) -0.0079(4) 0.0035(4)
C14 0.0313(7) 0.0446(9) 0.0335(8) 0.0040(7) -0.0084(6) 0.0047(6)
C15 0.0212(6) 0.0228(6) 0.0185(6) 0.0000(5) -0.0004(5) 0.0017(5)
C16 0.0262(6) 0.0224(6) 0.0336(7) 0.0014(5) 0.0051(5) 0.0051(5)
C17 0.0221(6) 0.0300(7) 0.0315(7) 0.0044(6) 0.0069(5) 0.0038(6)
C18 0.0252(6) 0.0257(7) 0.0254(7) 0.0056(5) 0.0016(5) -0.0011(5)
C19 0.0263(6) 0.0216(6) 0.0356(8) 0.0061(6) 0.0037(6) 0.0040(5)
C20 0.0201(6) 0.0245(7) 0.0285(7) 0.0001(6) 0.0020(5) 0.0035(5)
O3 0.0261(5) 0.0281(5) 0.0505(6) 0.0100(5) 0.0104(4) -0.0004(4)
C21 0.0245(7) 0.0346(8) 0.0470(9) 0.0093(7) 0.0082(6) -0.0002(6)

loop_
_atom_site_label
_atom_site_type_symbol
_atom_site_fract_x
_atom_site_fract_y
_atom_site_fract_z
_atom_site_U_iso_or_equiv
_atom_site_thermal_displace_type
_atom_site_occupancy
_atom_site_calc_flag
_atom_site_refinement_flags
_atom_site_disorder_group
C1 C -0.12618(12) 0.17963(13) 0.01663(7) 0.0211(3) Uani 1 d . .
O1 O 0.0000 0.10050(13) 0.0000 0.0208(3) Uani 1 d S .
C2 C -0.09421(12) 0.31031(14) 0.06781(7) 0.0243(3) Uani 1 d . .
C3 C -0.12784(14) 0.30975(17) 0.14230(8) 0.0318(3) Uani 1 d . .
H3 H -0.1751 0.2277 0.1622 0.038 Uiso 1 calc R .
C4 C -0.09284(16) 0.4280(2) 0.18755(9) 0.0443(4) Uani 1 d . .
H4 H -0.1149 0.4256 0.2383 0.053 Uiso 1 calc R .
C5 C -0.02618(16) 0.54873(19) 0.15899(10) 0.0471(5) Uani 1 d . .
H5 H -0.0040 0.6303 0.1898 0.057 Uiso 1 calc R .
C6 C 0.00846(14) 0.55098(16) 0.08513(10) 0.0393(4) Uani 1 d . .
H6 H 0.0542 0.6345 0.0657 0.047 Uiso 1 calc R .
C7 C -0.02313(13) 0.43205(15) 0.03897(8) 0.0283(3) Uani 1 d . .
C8 C -0.20297(12) 0.23001(13) -0.05478(7) 0.0204(3) Uani 1 d . .
C9 C -0.18810(12) 0.15282(14) -0.12076(7) 0.0223(3) Uani 1 d . .
H9 H -0.1261 0.0718 -0.1225 0.027 Uiso 1 calc R .
C10 C -0.26265(13) 0.19295(15) -0.18361(7) 0.0250(3) Uani 1 d . .
H10 H -0.2509 0.1400 -0.2282 0.030 Uiso 1 calc R .
C11 C -0.35498(12) 0.31081(14) -0.18180(7) 0.0233(3) Uani 1 d . .
C12 C -0.37407(12) 0.38575(14) -0.11627(7) 0.0232(3) Uani 1 d . .
H12 H -0.4389 0.4642 -0.1141 0.028 Uiso 1 calc R .
C13 C -0.29743(12) 0.34501(14) -0.05369(7) 0.0224(3) Uani 1 d . .
H13 H -0.3101 0.3974 -0.0090 0.027 Uiso 1 calc R .
O2 O -0.42174(10) 0.34448(11) -0.24744(5) 0.0321(2) Uani 1 d . .
C14 C -0.53486(16) 0.44456(18) -0.24444(8) 0.0366(3) Uani 1 d . .
H14A H -0.5992 0.4122 -0.2067 0.055 Uiso 1 calc R .
H14B H -0.5831 0.4474 -0.2925 0.055 Uiso 1 calc R .
H14C H -0.5001 0.5430 -0.2321 0.055 Uiso 1 calc R .
C15 C -0.22144(12) 0.06360(14) 0.05097(6) 0.0208(3) Uani 1 d . .
C16 C -0.35449(14) 0.10297(15) 0.07113(8) 0.0273(3) Uani 1 d . .
H16 H -0.3808 0.2036 0.0684 0.033 Uiso 1 calc R .
C17 C -0.45019(13) 0.00106(15) 0.09508(7) 0.0278(3) Uani 1 d . .
H17 H -0.5400 0.0318 0.1090 0.033 Uiso 1 calc R .
C18 C -0.41354(13) -0.14640(15) 0.09856(7) 0.0254(3) Uani 1 d . .
C19 C -0.28018(13) -0.18806(15) 0.08085(8) 0.0278(3) Uani 1 d . .
H19 H -0.2537 -0.2885 0.0847 0.033 Uiso 1 calc R .
C20 C -0.18491(13) -0.08432(14) 0.05751(7) 0.0244(3) Uani 1 d . .
H20 H -0.0938 -0.1146 0.0459 0.029 Uiso 1 calc R .
O3 O -0.50258(10) -0.25643(11) 0.11877(6) 0.0348(3) Uani 1 d . .
C21 C -0.64296(14) -0.21422(17) 0.13131(9) 0.0353(3) Uani 1 d . .
H21A H -0.6458 -0.1476 0.1737 0.053 Uiso 1 calc R .
H21B H -0.6983 -0.3021 0.1413 0.053 Uiso 1 calc R .
H21C H -0.6808 -0.1641 0.0875 0.053 Uiso 1 calc R .

loop_
_atom_type_symbol
_atom_type_description
_atom_type_scat_dispersion_real
_atom_type_scat_dispersion_imag
_atom_type_scat_source
C C 0.0181 0.0091 'International Tables Vol C Tables 4.2.6.8 and 6.1.1.4'
H H 0.0000 0.0000 'International Tables Vol C Tables 4.2.6.8 and 6.1.1.4'
O O 0.0492 0.0322 'International Tables Vol C Tables 4.2.6.8 and 6.1.1.4'

loop_
_geom_angle_atom_site_label_1
_geom_angle_atom_site_label_2
_geom_angle_atom_site_label_3
_geom_angle
_geom_angle_site_symmetry_1
_geom_angle_site_symmetry_3
_geom_angle_publ_flag
O1 C1 C2 110.51(9) . . ?
O1 C1 C15 104.84(10) . . ?
C2 C1 C15 113.54(10) . . ?
O1 C1 C8 111.19(9) . . ?
C2 C1 C8 111.33(10) . . ?
C15 C1 C8 105.17(9) . . ?
C1 O1 C1 120.62(13) 2 . ?
C3 C2 C7 119.18(12) . . ?
C3 C2 C1 122.32(12) . . ?
C7 C2 C1 118.44(12) . . ?
C4 C3 C2 120.67(15) . . ?
C5 C4 C3 120.19(15) . . ?
C4 C5 C6 119.91(14) . . ?
C5 C6 C7 120.87(16) . . ?
C6 C7 C2 119.13(14) . . ?
C6 C7 C7 120.14(12) . 2 ?
C2 C7 C7 120.68(9) . 2 ?
C13 C8 C9 118.04(11) . . ?
C13 C8 C1 120.93(11) . . ?
C9 C8 C1 120.80(11) . . ?
C10 C9 C8 120.80(12) . . ?
C9 C10 C11 120.29(12) . . ?
O2 C11 C12 124.36(11) . . ?
O2 C11 C10 115.99(11) . . ?
C12 C11 C10 119.65(11) . . ?
C11 C12 C13 119.39(12) . . ?
C8 C13 C12 121.79(12) . . ?
C11 O2 C14 117.03(11) . . ?
C16 C15 C20 117.34(12) . . ?
C16 C15 C1 119.58(11) . . ?
C20 C15 C1 122.86(11) . . ?
C17 C16 C15 122.49(13) . . ?
C16 C17 C18 119.28(12) . . ?
O3 C18 C19 116.92(12) . . ?
O3 C18 C17 123.70(12) . . ?
C19 C18 C17 119.37(12) . . ?
C18 C19 C20 120.63(12) . . ?
C19 C20 C15 120.81(12) . . ?
C18 O3 C21 116.59(11) . . ?

loop_
_geom_bond_atom_site_label_1
_geom_bond_atom_site_label_2
_geom_bond_distance
_geom_bond_site_symmetry_2
_geom_bond_publ_flag
C1 O1 1.4521(13) . ?
C1 C2 1.5349(17) . ?
C1 C15 1.5399(18) . ?
C1 C8 1.5480(17) . ?
O1 C1 1.4521(13) 2 ?
C2 C3 1.397(2) . ?
C2 C7 1.4088(19) . ?
C3 C4 1.390(2) . ?
C4 C5 1.379(3) . ?
C5 C6 1.388(3) . ?
C6 C7 1.397(2) . ?
C7 C7 1.492(3) 2 ?
C8 C13 1.3877(18) . ?
C8 C9 1.3975(18) . ?
C9 C10 1.3842(19) . ?
C10 C11 1.3945(19) . ?
C11 O2 1.3763(16) . ?
C11 C12 1.3859(19) . ?
C12 C13 1.3919(18) . ?
O2 C14 1.4233(18) . ?
C15 C16 1.3902(18) . ?
C15 C20 1.3943(19) . ?
C16 C17 1.3849(19) . ?
C17 C18 1.387(2) . ?
C18 O3 1.3738(16) . ?
C18 C19 1.3866(19) . ?
C19 C20 1.3897(18) . ?
O3 C21 1.4317(17) . ?
